data_7134944
loop_
_publ_author_name
'Patterson, Claire R.'
'Oyala, Paul H.'
'Buss, Joshua A.'

_publ_section_title
;
 Synthesis and electronic structure elucidation of bioinspired
 heterobimetallic nickel complexes.
;
_journal_issue 66
_journal_name_full 'Chemical communications (Cambridge, England)'
_journal_page_first 12345
_journal_page_last 12348
_journal_paper_doi 10.1039/d5cc03435c
_journal_volume 61
_journal_year 2025
_chemical_formula_moiety 'C40 H45 Co N6 Ni O5, C F3 O3 S, C2 H3 N'
_chemical_formula_sum 'C43 H48 Co F3 N7 Ni O8 S'
_chemical_formula_weight 997.58
_space_group_crystal_system monoclinic
_space_group_IT_number 14
_space_group_name_Hall '-P 2ybc'
_space_group_name_H-M_alt 'P 1 21/c 1'
_atom_sites_solution_hydrogens geom
_atom_sites_solution_primary dual
_audit_creation_date 2025-05-28
_audit_creation_method
;
Olex2 1.5
(compiled 2025.05.22 svn.r631f81ec for OlexSys, GUI svn.r7248)
;
_audit_update_record
;
2025-05-29 deposited with the CCDC.	2025-07-07 downloaded from the CCDC.
;
_cell_angle_alpha 90
_cell_angle_beta 96.2680(10)
_cell_angle_gamma 90
_cell_formula_units_Z 4
_cell_length_a 10.48850(10)
_cell_length_b 21.9395(2)
_cell_length_c 19.6735(2)
_cell_measurement_reflns_used 19986
_cell_measurement_temperature 153(2)
_cell_measurement_theta_max 69.2150
_cell_measurement_theta_min 3.0130
_cell_volume 4500.05(8)
_computing_cell_refinement 'CrysAlisPro 1.171.42.93a (Rigaku OD, 2023)'
_computing_data_collection 'CrysAlisPro 1.171.42.93a (Rigaku OD, 2023)'
_computing_data_reduction 'CrysAlisPro 1.171.42.93a (Rigaku OD, 2023)'
_computing_molecular_graphics 'Olex2 1.5 (Dolomanov et al., 2009)'
_computing_publication_material 'Olex2 1.5 (Dolomanov et al., 2009)'
_computing_structure_refinement 'SHELXL 2019/3 (Sheldrick, 2015)'
_computing_structure_solution 'SHELXT 2018/2 (Sheldrick, 2018)'
_diffrn_ambient_temperature 153(2)
_diffrn_detector 'CCD plate'
_diffrn_measured_fraction_theta_full 0.987
_diffrn_measured_fraction_theta_max 0.978
_diffrn_measurement_details
;
List of Runs (angles in degrees, time in seconds):

  # Type    Start    End  Width  t~exp~   \w     \q     \k     \f   Frames
#--------------------------------------------------------------------------
  1  \w   -110.00  70.00   1.00    1.00    --  -20.00   0.00-180.00  180
  2  \w    -45.00   0.00   1.00    1.00    --  -20.00  72.00   0.00   45
  3  \w    -45.00   0.00   1.00    1.00    --  -20.00  72.00   0.00   45
  4  \w    -25.00  43.00   1.00    1.00    --  -20.00  36.00 120.00   68
  5  \w    -45.00   0.00   1.00    1.00    --  -20.00  72.00-180.00   45
  6  \w   -173.00-128.00   1.00    8.00    --  -92.00 -36.00 120.00   45
  7  \w   -133.00 -88.00   1.00    8.00    --  -92.00 -36.00 -60.00   45
  8  \w   -104.00 -59.00   1.00    8.00    --  -92.00  36.00  60.00   45
  9  \w   -122.00 -77.00   1.00    8.00    --  -92.00 -72.00  60.00   45
 10  \w   -174.00 -78.00   1.00    8.00    --  -92.00 -72.00-120.00   96
 11  \w    -93.00 -35.00   1.00    8.00    --  -92.00  36.00-120.00   58
 12  \w   -176.00 -77.00   1.00    8.00    --  -92.00 -72.00 -60.00   99
 13  \w   -147.00 -75.00   1.00    8.00    --  -92.00 -72.00-180.00   72
 14  \w   -176.00 -77.00   1.00    8.00    --  -92.00 -72.00 120.00   99
 15  \w   -177.00-116.00   1.00    8.00    --  -92.00 -36.00  60.00   61
 16  \w    -87.00  -9.00   1.00    8.00    --  -92.00  36.00 -60.00   78
 17  \w   -102.00 -14.00   1.00    8.00    --  -92.00  36.00   0.00   88
 18  \w   -102.00 -21.00   1.00    8.00    --  -92.00  72.00 120.00   81
 19  \w   -175.00-104.00   1.00    8.00    --  -92.00 -36.00   0.00   71
 20  \w   -104.00 -52.00   1.00    8.00    --  -92.00  72.00  60.00   52
 21  \w   -109.00 -14.00   1.00    8.00    --  -92.00  72.00-120.00   95
 22  \w   -105.00 -24.00   1.00    8.00    --  -92.00  36.00-120.00   81
 23  \w   -105.00  -2.00   1.00    8.00    --  -92.00  36.00-180.00  103
 24  \w   -106.00  -2.00   1.00    8.00    --  -92.00  72.00 -60.00  104
 25  \w   -106.00  -2.00   1.00    8.00    --  -92.00  72.00 -60.00  104
 26  \w   -107.00 -29.00   1.00    8.00    --  -92.00  72.00   0.00   78
 27  \w   -117.00 -72.00   1.00    8.00    --  -92.00  72.00 180.00   45
;
_diffrn_measurement_device 'abstract diffractometer'
_diffrn_measurement_device_type 'dtrek-CrysAlisPro-abstract goniometer imported rigaku-d*trek images'
_diffrn_measurement_method '\w scans'
_diffrn_orient_matrix_type 'CrysAlisPro convention (1999,Acta A55,543-557)'
_diffrn_orient_matrix_UB_11 -0.1460985000
_diffrn_orient_matrix_UB_12 0.0046079000
_diffrn_orient_matrix_UB_13 -0.0194320000
_diffrn_orient_matrix_UB_21 0.0198427000
_diffrn_orient_matrix_UB_22 -0.0052877000
_diffrn_orient_matrix_UB_23 -0.0762525000
_diffrn_orient_matrix_UB_31 -0.0111771000
_diffrn_orient_matrix_UB_32 -0.0697865000
_diffrn_orient_matrix_UB_33 0.0045201000
_diffrn_radiation_monochromator graphite
_diffrn_radiation_probe x-ray
_diffrn_radiation_type 'Cu K\a'
_diffrn_radiation_wavelength 1.54178
_diffrn_reflns_av_R_equivalents 0.0680
_diffrn_reflns_av_unetI/netI 0.0389
_diffrn_reflns_Laue_measured_fraction_full 0.987
_diffrn_reflns_Laue_measured_fraction_max 0.978
_diffrn_reflns_limit_h_max 12
_diffrn_reflns_limit_h_min -12
_diffrn_reflns_limit_k_max 22
_diffrn_reflns_limit_k_min -24
_diffrn_reflns_limit_l_max 23
_diffrn_reflns_limit_l_min -23
_diffrn_reflns_number 64845
_diffrn_reflns_point_group_measured_fraction_full 0.987
_diffrn_reflns_point_group_measured_fraction_max 0.978
_diffrn_reflns_theta_full 67.679
_diffrn_reflns_theta_max 69.344
_diffrn_reflns_theta_min 3.027
_diffrn_source 'fine-focus sealed X-ray tube'
_diffrn_source_type 'Enhance (Cu) X-ray Source'
_diffrn_standards_number 0
_exptl_absorpt_coefficient_mu 4.459
_exptl_absorpt_correction_T_max 0.51754
_exptl_absorpt_correction_T_min 0.47851
_exptl_absorpt_correction_type sphere
_exptl_absorpt_process_details
;
CrysAlisPro 1.171.42.93a (Rigaku Oxford Diffraction, 2023)
Spherical absorption correction
using equivalent radius and absorption coefficient.
Empirical absorption correction using spherical harmonics,
implemented in SCALE3 ABSPACK scaling algorithm.
;
_exptl_crystal_colour colourless
_exptl_crystal_colour_primary colourless
_exptl_crystal_density_diffrn 1.472
_exptl_crystal_description plate
_exptl_crystal_F_000 2068
_exptl_crystal_size_max 0.146
_exptl_crystal_size_mid 0.073
_exptl_crystal_size_min 0.045
_exptl_crystal_size_rad 0.400
_refine_diff_density_max 0.398
_refine_diff_density_min -0.638
_refine_diff_density_rms 0.068
_refine_ls_extinction_method none
_refine_ls_goodness_of_fit_ref 1.060
_refine_ls_hydrogen_treatment constr
_refine_ls_matrix_type full
_refine_ls_number_parameters 583
_refine_ls_number_reflns 8257
_refine_ls_number_restraints 0
_refine_ls_restrained_S_all 1.060
_refine_ls_R_factor_all 0.0572
_refine_ls_R_factor_gt 0.0454
_refine_ls_shift/su_max 0.001
_refine_ls_shift/su_mean 0.000
_refine_ls_structure_factor_coef Fsqd
_refine_ls_weighting_details 'w=1/[\s^2^(Fo^2^)+(0.0447P)^2^+6.4019P] where P=(Fo^2^+2Fc^2^)/3'
_refine_ls_weighting_scheme calc
_refine_ls_wR_factor_gt 0.1057
_refine_ls_wR_factor_ref 0.1194
_reflns_Friedel_coverage 0.000
_reflns_number_gt 7056
_reflns_number_total 8257
_reflns_threshold_expression 'I > 2\s(I)'
_cod_data_source_file d5cc03435c2.cif
_cod_data_source_block cp199
_cod_database_code 7134944
_shelx_shelxl_version_number 2019/3
_chemical_oxdiff_formula C42H45CoF6N7NiO9S2
_shelx_space_group_comment
;
The symmetry employed for this shelxl refinement is uniquely defined
by the following loop, which should always be used as a source of
symmetry information in preference to the above space-group names.
They are only intended as comments.
;
_olex2_refinement_description
;
1. Fixed Uiso
 At 1.2 times of:
  All C(H) groups, All C(H,H) groups
 At 1.5 times of:
  All C(H,H,H) groups
2.a Secondary CH2 refined with riding coordinates:
 C24(H24A,H24B), C11(H11A,H11B), C25(H25A,H25B), C12(H12A,H12B), C31(H31A,
 H31B), C18(H18A,H18B)
2.b Aromatic/amide H refined with riding coordinates:
 C5(H5), C17(H17), C3(H3), C14(H14), C16(H16), C15(H15), C27(H27), C36(H36),
 C33(H33), C30(H30), C23(H23), C20(H20), C35(H35), C29(H29), C22(H22), C34(H34),
  C28(H28), C21(H21)
2.c Idealised Me refined as rotating group:
 C8(H8A,H8B,H8C), C9(H9A,H9B,H9C), C10(H10A,H10B,H10C), C38(H38A,H38B,H38C),
 C40(H40A,H40B,H40C), C43(H43A,H43B,H43C)
;
_olex2_submission_special_instructions 'No special instructions were received'
_oxdiff_exptl_absorpt_empirical_details
;
Empirical correction (ABSPACK) includes:
- Absorption correction using spherical harmonics
- Frame scaling
- Detector area scaling
;
_oxdiff_exptl_absorpt_empirical_full_max 2.023
_oxdiff_exptl_absorpt_empirical_full_min 0.589

loop_
_space_group_symop_operation_xyz
'x, y, z'
'-x, y+1/2, -z+1/2'
'-x, -y, -z'
'x, -y-1/2, z-1/2'

loop_
_atom_site_label
_atom_site_type_symbol
_atom_site_fract_x
_atom_site_fract_y
_atom_site_fract_z
_atom_site_U_iso_or_equiv
_atom_site_adp_type
_atom_site_occupancy
_atom_site_site_symmetry_order
_atom_site_calc_flag
_atom_site_refinement_flags_posn
_atom_site_refinement_flags_adp
_atom_site_refinement_flags_occupancy
_atom_site_disorder_assembly
_atom_site_disorder_group
Ni1 Ni 0.34443(5) 0.69776(2) 0.45920(2) 0.02299(13) Uani 1 1 d . . . . .
Co1 Co 0.27989(5) 0.76843(2) 0.30382(2) 0.02475(13) Uani 1 1 d . . . . .
S1 S 0.75294(8) 0.56870(3) 0.24053(4) 0.03193(18) Uani 1 1 d . . . . .
O1 O 0.38354(19) 0.76524(9) 0.39545(10) 0.0255(4) Uani 1 1 d . . . . .
O4 O 0.1507(2) 0.69974(9) 0.44139(10) 0.0287(4) Uani 1 1 d . . . . .
F3 F 0.8317(2) 0.64840(10) 0.15413(11) 0.0511(5) Uani 1 1 d . . . . .
O3 O 0.2829(2) 0.67765(9) 0.28379(10) 0.0299(5) Uani 1 1 d . . . . .
O2 O 0.3590(2) 0.63213(9) 0.38297(10) 0.0305(5) Uani 1 1 d . . . . .
F1 F 0.9418(2) 0.56579(11) 0.16360(11) 0.0557(6) Uani 1 1 d . . . . .
O5 O 0.1111(2) 0.76395(10) 0.35233(11) 0.0332(5) Uani 1 1 d . . . . .
O8 O 0.8241(2) 0.52372(10) 0.28226(11) 0.0386(5) Uani 1 1 d . . . . .
F2 F 0.9652(2) 0.63272(11) 0.24393(12) 0.0591(6) Uani 1 1 d . . . . .
N1 N 0.5435(2) 0.69090(11) 0.49748(12) 0.0251(5) Uani 1 1 d . . . . .
N3 N 0.3531(2) 0.76539(11) 0.53644(12) 0.0256(5) Uani 1 1 d . . . . .
N2 N 0.3466(2) 0.62191(11) 0.52495(11) 0.0251(5) Uani 1 1 d . . . . .
N4 N 0.2808(2) 0.86616(11) 0.30584(11) 0.0257(5) Uani 1 1 d . . . . .
O6 O 0.6672(2) 0.54438(11) 0.18502(12) 0.0436(6) Uani 1 1 d . . . . .
N5 N 0.4533(2) 0.78614(11) 0.25965(12) 0.0264(5) Uani 1 1 d . . . . .
O7 O 0.7017(3) 0.61750(11) 0.27806(14) 0.0490(6) Uani 1 1 d . . . . .
N6 N 0.1475(2) 0.78923(11) 0.21887(12) 0.0281(5) Uani 1 1 d . . . . .
C37 C 0.3231(3) 0.63210(13) 0.31926(14) 0.0270(6) Uani 1 1 d . . . . .
C32 C 0.0982(3) 0.84600(14) 0.22107(15) 0.0287(6) Uani 1 1 d . . . . .
C39 C 0.0759(3) 0.72862(13) 0.39763(15) 0.0272(6) Uani 1 1 d . . . . .
C5 C 0.5528(3) 0.90967(14) 0.41901(14) 0.0279(6) Uani 1 1 d . . . . .
H5 H 0.536092 0.951965 0.412708 0.033 Uiso 1 1 calc R U . . .
C6 C 0.4528(3) 0.86860(13) 0.40299(14) 0.0257(6) Uani 1 1 d . . . . .
C13 C 0.4617(3) 0.59463(14) 0.53652(14) 0.0274(6) Uani 1 1 d . . . . .
C1 C 0.4773(3) 0.80581(13) 0.41221(14) 0.0245(6) Uani 1 1 d . . . . .
C24 C 0.3200(3) 0.88938(14) 0.37641(14) 0.0271(6) Uani 1 1 d . . . . .
H24A H 0.258376 0.874761 0.407435 0.032 Uiso 1 1 calc R U . . .
H24B H 0.317362 0.934489 0.376077 0.032 Uiso 1 1 calc R U . . .
C19 C 0.4714(3) 0.77476(14) 0.56876(14) 0.0274(6) Uani 1 1 d . . . . .
C17 C 0.2466(3) 0.59762(14) 0.55242(14) 0.0278(6) Uani 1 1 d . . . . .
H17 H 0.165713 0.617398 0.545046 0.033 Uiso 1 1 calc R U . . .
C4 C 0.6767(3) 0.89127(14) 0.44396(14) 0.0275(6) Uani 1 1 d . . . . .
C3 C 0.6964(3) 0.82896(14) 0.45442(14) 0.0271(6) Uani 1 1 d . . . . .
H3 H 0.778838 0.815195 0.472970 0.032 Uiso 1 1 calc R U . . .
C2 C 0.5994(3) 0.78619(13) 0.43860(14) 0.0250(6) Uani 1 1 d . . . . .
C26 C 0.4811(3) 0.84595(13) 0.25492(14) 0.0258(6) Uani 1 1 d . . . . .
C14 C 0.4795(3) 0.54120(14) 0.57485(15) 0.0300(6) Uani 1 1 d . . . . .
H14 H 0.561471 0.522402 0.582121 0.036 Uiso 1 1 calc R U . . .
C11 C 0.6245(3) 0.71891(14) 0.44829(15) 0.0278(6) Uani 1 1 d . . . . .
H11A H 0.607505 0.698096 0.403574 0.033 Uiso 1 1 calc R U . . .
H11B H 0.715994 0.712651 0.465092 0.033 Uiso 1 1 calc R U . . .
C25 C 0.3699(3) 0.88900(13) 0.25766(15) 0.0275(6) Uani 1 1 d . . . . .
H25A H 0.402453 0.929729 0.272678 0.033 Uiso 1 1 calc R U . . .
H25B H 0.323128 0.893214 0.211405 0.033 Uiso 1 1 calc R U . . .
C12 C 0.5691(3) 0.62499(14) 0.50430(16) 0.0299(6) Uani 1 1 d . . . . .
H12A H 0.651366 0.618220 0.533064 0.036 Uiso 1 1 calc R U . . .
H12B H 0.576054 0.607054 0.458676 0.036 Uiso 1 1 calc R U . . .
C7 C 0.7842(3) 0.93806(15) 0.45794(16) 0.0324(7) Uani 1 1 d . . . . .
C31 C 0.1478(3) 0.88432(14) 0.28219(15) 0.0300(6) Uani 1 1 d . . . . .
H31A H 0.145273 0.927981 0.269418 0.036 Uiso 1 1 calc R U . . .
H31B H 0.092707 0.878424 0.319464 0.036 Uiso 1 1 calc R U . . .
C16 C 0.2570(3) 0.54470(14) 0.59120(14) 0.0310(7) Uani 1 1 d . . . . .
H16 H 0.184457 0.528444 0.609858 0.037 Uiso 1 1 calc R U . . .
C15 C 0.3744(3) 0.51610(14) 0.60220(15) 0.0312(7) Uani 1 1 d . . . . .
H15 H 0.383561 0.479570 0.628208 0.037 Uiso 1 1 calc R U . . .
C27 C 0.6036(3) 0.86617(15) 0.24651(15) 0.0316(7) Uani 1 1 d . . . . .
H27 H 0.620591 0.908452 0.242251 0.038 Uiso 1 1 calc R U . . .
C36 C 0.1040(3) 0.75207(15) 0.16792(15) 0.0321(7) Uani 1 1 d . . . . .
H36 H 0.138481 0.712087 0.166908 0.039 Uiso 1 1 calc R U . . .
C33 C 0.0053(3) 0.86648(15) 0.17080(16) 0.0330(7) Uani 1 1 d . . . . .
H33 H -0.027220 0.906797 0.172488 0.040 Uiso 1 1 calc R U . . .
C30 C 0.5483(3) 0.74559(14) 0.25732(14) 0.0288(6) Uani 1 1 d . . . . .
H30 H 0.528946 0.703506 0.261012 0.035 Uiso 1 1 calc R U . . .
C23 C 0.2651(3) 0.80962(14) 0.53933(15) 0.0301(7) Uani 1 1 d . . . . .
H23 H 0.181674 0.803590 0.516249 0.036 Uiso 1 1 calc R U . . .
C18 C 0.5624(3) 0.72185(14) 0.56489(15) 0.0287(6) Uani 1 1 d . . . . .
H18A H 0.651784 0.736802 0.573101 0.034 Uiso 1 1 calc R U . . .
H18B H 0.548921 0.692119 0.601290 0.034 Uiso 1 1 calc R U . . .
C20 C 0.5051(3) 0.82814(14) 0.60396(15) 0.0316(7) Uani 1 1 d . . . . .
H20 H 0.589612 0.833744 0.625756 0.038 Uiso 1 1 calc R U . . .
C35 C 0.0107(3) 0.76937(16) 0.11664(16) 0.0349(7) Uani 1 1 d . . . . .
H35 H -0.018410 0.741814 0.081040 0.042 Uiso 1 1 calc R U . . .
C29 C 0.6729(3) 0.76206(15) 0.24981(16) 0.0345(7) Uani 1 1 d . . . . .
H29 H 0.737895 0.732080 0.248349 0.041 Uiso 1 1 calc R U . . .
C22 C 0.2912(3) 0.86368(15) 0.57464(16) 0.0347(7) Uani 1 1 d . . . . .
H22 H 0.226428 0.893673 0.576710 0.042 Uiso 1 1 calc R U . . .
C34 C -0.0397(3) 0.82763(16) 0.11801(16) 0.0347(7) Uani 1 1 d . . . . .
H34 H -0.104017 0.840754 0.083356 0.042 Uiso 1 1 calc R U . . .
C28 C 0.7008(3) 0.82373(16) 0.24442(16) 0.0365(7) Uani 1 1 d . . . . .
H28 H 0.785743 0.836605 0.239356 0.044 Uiso 1 1 calc R U . . .
C8 C 0.7466(3) 0.98472(15) 0.51086(17) 0.0376(8) Uani 1 1 d . . . . .
H8A H 0.666698 1.005115 0.493047 0.056 Uiso 1 1 calc R U . . .
H8B H 0.814944 1.015064 0.519619 0.056 Uiso 1 1 calc R U . . .
H8C H 0.734105 0.963643 0.553557 0.056 Uiso 1 1 calc R U . . .
C9 C 0.9121(3) 0.90865(16) 0.48527(19) 0.0398(8) Uani 1 1 d . . . . .
H9A H 0.902594 0.887654 0.528389 0.060 Uiso 1 1 calc R U . . .
H9B H 0.978095 0.940269 0.493119 0.060 Uiso 1 1 calc R U . . .
H9C H 0.937524 0.879221 0.451772 0.060 Uiso 1 1 calc R U . . .
C21 C 0.4135(4) 0.87296(15) 0.60676(16) 0.0373(8) Uani 1 1 d . . . . .
H21 H 0.434439 0.909914 0.630583 0.045 Uiso 1 1 calc R U . . .
C10 C 0.8037(4) 0.97108(15) 0.39084(17) 0.0393(8) Uani 1 1 d . . . . .
H10A H 0.826985 0.941346 0.357137 0.059 Uiso 1 1 calc R U . . .
H10B H 0.872494 1.001229 0.399480 0.059 Uiso 1 1 calc R U . . .
H10C H 0.724006 0.991700 0.373176 0.059 Uiso 1 1 calc R U . . .
C38 C 0.3312(4) 0.57280(15) 0.28207(17) 0.0413(8) Uani 1 1 d . . . . .
H38A H 0.267935 0.572490 0.241558 0.062 Uiso 1 1 calc R U . . .
H38B H 0.313597 0.539092 0.312364 0.062 Uiso 1 1 calc R U . . .
H38C H 0.417461 0.568053 0.267969 0.062 Uiso 1 1 calc R U . . .
C41 C 0.8789(4) 0.60548(16) 0.19873(17) 0.0398(8) Uani 1 1 d . . . . .
C40 C -0.0637(3) 0.71770(17) 0.39769(18) 0.0396(8) Uani 1 1 d . . . . .
H40A H -0.091432 0.686119 0.364053 0.059 Uiso 1 1 calc R U . . .
H40B H -0.110696 0.755516 0.385813 0.059 Uiso 1 1 calc R U . . .
H40C H -0.081302 0.704248 0.443252 0.059 Uiso 1 1 calc R U . . .
C42 C 0.1117(4) 0.50578(19) 0.4229(2) 0.0509(10) Uani 1 1 d . . . . .
N7 N 0.1635(5) 0.46091(19) 0.4353(2) 0.0848(15) Uani 1 1 d . . . . .
C43 C 0.0456(4) 0.56189(18) 0.4074(2) 0.0556(11) Uani 1 1 d . . . . .
H43A H -0.002049 0.559322 0.361803 0.083 Uiso 1 1 calc R U . . .
H43B H 0.107854 0.595289 0.408400 0.083 Uiso 1 1 calc R U . . .
H43C H -0.014205 0.569520 0.441384 0.083 Uiso 1 1 calc R U . . .

loop_
_atom_site_aniso_label
_atom_site_aniso_U_11
_atom_site_aniso_U_22
_atom_site_aniso_U_33
_atom_site_aniso_U_23
_atom_site_aniso_U_13
_atom_site_aniso_U_12
Ni1 0.0278(3) 0.0182(3) 0.0232(2) 0.00140(18) 0.00419(18) -0.00156(19)
Co1 0.0309(3) 0.0192(3) 0.0244(2) 0.00249(18) 0.00427(18) -0.00007(19)
S1 0.0423(4) 0.0222(4) 0.0321(4) 0.0034(3) 0.0078(3) 0.0000(3)
O1 0.0319(11) 0.0182(10) 0.0262(10) 0.0009(8) 0.0027(8) -0.0053(8)
O4 0.0309(11) 0.0258(12) 0.0292(10) 0.0027(8) 0.0028(8) -0.0023(8)
F3 0.0586(13) 0.0435(13) 0.0531(12) 0.0229(10) 0.0146(10) 0.0027(10)
O3 0.0400(12) 0.0196(11) 0.0294(10) 0.0008(8) 0.0000(9) -0.0008(9)
O2 0.0427(12) 0.0225(11) 0.0267(10) 0.0016(8) 0.0055(9) 0.0002(9)
F1 0.0594(14) 0.0616(15) 0.0499(12) 0.0095(10) 0.0225(10) 0.0177(11)
O5 0.0338(12) 0.0313(13) 0.0353(11) 0.0096(9) 0.0073(9) 0.0020(9)
O8 0.0557(15) 0.0280(12) 0.0317(11) 0.0067(9) 0.0024(10) 0.0015(10)
F2 0.0567(14) 0.0653(16) 0.0548(13) 0.0074(11) 0.0045(11) -0.0248(12)
N1 0.0281(12) 0.0209(13) 0.0261(12) 0.0028(9) 0.0020(9) 0.0001(10)
N3 0.0293(13) 0.0223(13) 0.0258(12) 0.0032(9) 0.0060(10) -0.0024(10)
N2 0.0297(13) 0.0225(13) 0.0234(11) -0.0019(9) 0.0037(9) -0.0022(10)
N4 0.0288(13) 0.0261(14) 0.0228(11) 0.0028(9) 0.0057(9) 0.0007(10)
O6 0.0522(15) 0.0384(14) 0.0392(12) 0.0055(10) -0.0003(11) -0.0066(11)
N5 0.0335(13) 0.0227(13) 0.0236(12) -0.0005(10) 0.0052(10) 0.0003(10)
O7 0.0607(17) 0.0316(14) 0.0588(16) -0.0048(11) 0.0252(13) 0.0052(12)
N6 0.0330(13) 0.0239(14) 0.0279(12) 0.0030(10) 0.0053(10) -0.0003(10)
C37 0.0345(16) 0.0217(16) 0.0258(14) 0.0026(11) 0.0078(12) -0.0028(12)
C32 0.0290(15) 0.0281(17) 0.0300(15) 0.0085(12) 0.0080(12) 0.0007(12)
C39 0.0291(15) 0.0214(16) 0.0310(15) 0.0029(12) 0.0019(12) -0.0004(12)
C5 0.0406(17) 0.0183(15) 0.0255(14) -0.0015(11) 0.0072(12) -0.0039(12)
C6 0.0370(16) 0.0205(15) 0.0209(13) -0.0014(11) 0.0082(11) 0.0000(12)
C13 0.0321(15) 0.0245(16) 0.0261(14) -0.0032(11) 0.0058(11) -0.0034(12)
C1 0.0326(15) 0.0206(15) 0.0209(13) -0.0001(11) 0.0064(11) -0.0050(12)
C24 0.0366(16) 0.0199(15) 0.0255(14) -0.0019(11) 0.0068(12) 0.0015(12)
C19 0.0339(16) 0.0242(16) 0.0254(14) 0.0022(11) 0.0087(12) -0.0026(12)
C17 0.0322(15) 0.0274(17) 0.0241(14) -0.0012(11) 0.0040(11) -0.0052(12)
C4 0.0351(16) 0.0238(16) 0.0250(14) -0.0035(11) 0.0091(12) -0.0061(12)
C3 0.0282(15) 0.0255(17) 0.0285(14) -0.0008(11) 0.0073(11) -0.0012(12)
C2 0.0279(15) 0.0214(15) 0.0267(14) 0.0010(11) 0.0073(11) -0.0037(12)
C26 0.0352(16) 0.0215(15) 0.0211(13) -0.0009(11) 0.0056(11) -0.0016(12)
C14 0.0412(17) 0.0202(16) 0.0288(15) 0.0009(11) 0.0039(12) 0.0024(13)
C11 0.0280(15) 0.0224(16) 0.0342(15) 0.0020(12) 0.0086(12) -0.0018(12)
C25 0.0355(16) 0.0181(15) 0.0298(15) 0.0045(11) 0.0078(12) -0.0017(12)
C12 0.0340(16) 0.0211(16) 0.0352(16) 0.0027(12) 0.0058(12) 0.0021(12)
C7 0.0382(17) 0.0269(17) 0.0336(16) -0.0068(13) 0.0102(13) -0.0090(13)
C31 0.0316(16) 0.0270(17) 0.0321(15) 0.0032(12) 0.0068(12) 0.0062(12)
C16 0.0416(18) 0.0275(17) 0.0247(14) -0.0010(12) 0.0075(12) -0.0081(13)
C15 0.0509(19) 0.0183(16) 0.0250(14) -0.0007(11) 0.0065(13) -0.0040(13)
C27 0.0409(18) 0.0247(17) 0.0306(15) -0.0006(12) 0.0106(13) -0.0048(13)
C36 0.0395(17) 0.0266(17) 0.0302(15) 0.0014(12) 0.0036(13) -0.0035(13)
C33 0.0326(16) 0.0319(18) 0.0350(16) 0.0083(13) 0.0066(13) 0.0028(13)
C30 0.0380(17) 0.0247(16) 0.0246(14) -0.0033(12) 0.0077(12) 0.0025(13)
C23 0.0345(16) 0.0281(17) 0.0286(15) 0.0012(12) 0.0077(12) 0.0007(13)
C18 0.0322(16) 0.0247(16) 0.0284(15) 0.0037(12) -0.0001(12) -0.0026(12)
C20 0.0404(17) 0.0293(17) 0.0248(14) -0.0007(12) 0.0019(12) -0.0034(13)
C35 0.0365(17) 0.038(2) 0.0297(16) 0.0013(13) 0.0021(13) -0.0049(14)
C29 0.0397(18) 0.0325(19) 0.0326(16) -0.0042(13) 0.0093(13) 0.0046(14)
C22 0.0423(18) 0.0305(18) 0.0333(16) -0.0011(13) 0.0130(14) 0.0045(14)
C34 0.0312(16) 0.042(2) 0.0306(15) 0.0076(14) 0.0010(12) -0.0038(14)
C28 0.0342(17) 0.040(2) 0.0376(17) -0.0065(14) 0.0128(13) -0.0040(14)
C8 0.047(2) 0.0276(18) 0.0392(17) -0.0086(14) 0.0105(14) -0.0094(14)
C9 0.0347(18) 0.0319(19) 0.054(2) -0.0102(15) 0.0075(15) -0.0111(14)
C21 0.056(2) 0.0271(18) 0.0297(16) -0.0050(13) 0.0099(14) -0.0054(15)
C10 0.051(2) 0.0295(18) 0.0407(18) -0.0056(14) 0.0191(15) -0.0142(15)
C38 0.071(2) 0.0229(18) 0.0305(16) -0.0010(13) 0.0057(15) 0.0005(16)
C41 0.049(2) 0.035(2) 0.0355(17) 0.0057(14) 0.0073(15) 0.0027(15)
C40 0.0296(17) 0.045(2) 0.0446(19) 0.0066(15) 0.0055(14) 0.0015(15)
C42 0.054(2) 0.039(2) 0.055(2) -0.0076(17) -0.0151(18) -0.0048(18)
N7 0.091(3) 0.046(2) 0.104(3) -0.021(2) -0.050(3) 0.011(2)
C43 0.065(3) 0.034(2) 0.061(2) 0.0046(18) -0.021(2) -0.0070(18)

loop_
_atom_type_symbol
_atom_type_description
_atom_type_scat_dispersion_real
_atom_type_scat_dispersion_imag
_atom_type_scat_source
C C 0.0181 0.0091 'International Tables Vol C Tables 4.2.6.8 and 6.1.1.4'
H H 0.0000 0.0000 'International Tables Vol C Tables 4.2.6.8 and 6.1.1.4'
Co Co -2.3653 3.6143 'International Tables Vol C Tables 4.2.6.8 and 6.1.1.4'
F F 0.0727 0.0534 'International Tables Vol C Tables 4.2.6.8 and 6.1.1.4'
N N 0.0311 0.0180 'International Tables Vol C Tables 4.2.6.8 and 6.1.1.4'
Ni Ni -3.0029 0.5091 'International Tables Vol C Tables 4.2.6.8 and 6.1.1.4'
O O 0.0492 0.0322 'International Tables Vol C Tables 4.2.6.8 and 6.1.1.4'
S S 0.3331 0.5567 'International Tables Vol C Tables 4.2.6.8 and 6.1.1.4'

loop_
_geom_angle_atom_site_label_1
_geom_angle_atom_site_label_2
_geom_angle_atom_site_label_3
_geom_angle
_geom_angle_site_symmetry_1
_geom_angle_site_symmetry_3
_geom_angle_publ_flag
O1 Ni1 O4 98.37(8) . . ?
O1 Ni1 O2 91.36(8) . . ?
O1 Ni1 N1 90.78(9) . . ?
O1 Ni1 N3 86.33(8) . . ?
O1 Ni1 N2 167.21(9) . . ?
O4 Ni1 O2 92.36(9) . . ?
O4 Ni1 N1 169.08(9) . . ?
O4 Ni1 N3 94.16(9) . . ?
O4 Ni1 N2 93.82(9) . . ?
O2 Ni1 N1 93.38(9) . . ?
O2 Ni1 N3 173.34(9) . . ?
O2 Ni1 N2 84.26(8) . . ?
N3 Ni1 N1 80.42(9) . . ?
N2 Ni1 N1 77.53(9) . . ?
N2 Ni1 N3 96.66(9) . . ?
O1 Co1 O3 97.00(8) . . ?
O1 Co1 O5 89.49(8) . . ?
O1 Co1 N4 91.00(8) . . ?
O1 Co1 N5 88.27(9) . . ?
O1 Co1 N6 165.85(9) . . ?
O3 Co1 O5 94.24(9) . . ?
O3 Co1 N4 169.69(9) . . ?
O3 Co1 N5 93.86(9) . . ?
O3 Co1 N6 94.68(9) . . ?
O5 Co1 N4 92.32(9) . . ?
O5 Co1 N5 171.80(9) . . ?
N5 Co1 N4 79.84(9) . . ?
N6 Co1 O5 81.69(9) . . ?
N6 Co1 N4 78.40(9) . . ?
N6 Co1 N5 98.91(9) . . ?
O8 S1 C41 101.82(16) . . ?
O6 S1 O8 114.89(14) . . ?
O6 S1 C41 104.22(15) . . ?
O7 S1 O8 114.68(15) . . ?
O7 S1 O6 115.35(17) . . ?
O7 S1 C41 103.43(16) . . ?
Co1 O1 Ni1 117.35(9) . . ?
C1 O1 Ni1 121.97(17) . . ?
C1 O1 Co1 120.66(16) . . ?
C39 O4 Ni1 131.48(19) . . ?
C37 O3 Co1 132.78(19) . . ?
C37 O2 Ni1 132.09(19) . . ?
C39 O5 Co1 132.3(2) . . ?
C11 N1 Ni1 110.21(17) . . ?
C12 N1 Ni1 105.16(18) . . ?
C12 N1 C11 110.6(2) . . ?
C12 N1 C18 111.2(2) . . ?
C18 N1 Ni1 108.16(17) . . ?
C18 N1 C11 111.2(2) . . ?
C19 N3 Ni1 114.23(19) . . ?
C23 N3 Ni1 124.1(2) . . ?
C23 N3 C19 118.1(3) . . ?
C13 N2 Ni1 113.90(19) . . ?
C17 N2 Ni1 127.2(2) . . ?
C17 N2 C13 118.8(3) . . ?
C24 N4 Co1 111.00(17) . . ?
C25 N4 Co1 109.04(17) . . ?
C25 N4 C24 110.4(2) . . ?
C31 N4 Co1 105.19(18) . . ?
C31 N4 C24 110.9(2) . . ?
C31 N4 C25 110.3(2) . . ?
C26 N5 Co1 113.88(19) . . ?
C30 N5 Co1 124.3(2) . . ?
C30 N5 C26 118.4(3) . . ?
C32 N6 Co1 113.3(2) . . ?
C36 N6 Co1 127.4(2) . . ?
C36 N6 C32 119.1(3) . . ?
O3 C37 O2 126.1(3) . . ?
O3 C37 C38 116.7(3) . . ?
O2 C37 C38 117.1(3) . . ?
N6 C32 C31 116.0(3) . . ?
N6 C32 C33 121.2(3) . . ?
C33 C32 C31 122.8(3) . . ?
O4 C39 C40 117.1(3) . . ?
O5 C39 O4 125.3(3) . . ?
O5 C39 C40 117.6(3) . . ?
C6 C5 H5 118.6 . . ?
C6 C5 C4 122.8(3) . . ?
C4 C5 H5 118.6 . . ?
C5 C6 C1 118.8(3) . . ?
C5 C6 C24 121.9(3) . . ?
C1 C6 C24 119.3(3) . . ?
N2 C13 C14 122.0(3) . . ?
N2 C13 C12 115.5(3) . . ?
C14 C13 C12 122.5(3) . . ?
O1 C1 C6 119.9(3) . . ?
O1 C1 C2 120.3(3) . . ?
C2 C1 C6 119.7(3) . . ?
N4 C24 C6 111.8(2) . . ?
N4 C24 H24A 109.3 . . ?
N4 C24 H24B 109.3 . . ?
C6 C24 H24A 109.3 . . ?
C6 C24 H24B 109.3 . . ?
H24A C24 H24B 107.9 . . ?
N3 C19 C18 114.4(3) . . ?
N3 C19 C20 122.4(3) . . ?
C20 C19 C18 123.2(3) . . ?
N2 C17 H17 118.8 . . ?
N2 C17 C16 122.4(3) . . ?
C16 C17 H17 118.8 . . ?
C5 C4 C7 120.6(3) . . ?
C3 C4 C5 116.9(3) . . ?
C3 C4 C7 122.5(3) . . ?
C4 C3 H3 118.9 . . ?
C2 C3 C4 122.3(3) . . ?
C2 C3 H3 118.9 . . ?
C1 C2 C11 119.3(3) . . ?
C3 C2 C1 119.5(3) . . ?
C3 C2 C11 121.2(3) . . ?
N5 C26 C25 115.7(3) . . ?
N5 C26 C27 122.0(3) . . ?
C27 C26 C25 122.3(3) . . ?
C13 C14 H14 120.8 . . ?
C15 C14 C13 118.4(3) . . ?
C15 C14 H14 120.8 . . ?
N1 C11 C2 112.5(2) . . ?
N1 C11 H11A 109.1 . . ?
N1 C11 H11B 109.1 . . ?
C2 C11 H11A 109.1 . . ?
C2 C11 H11B 109.1 . . ?
H11A C11 H11B 107.8 . . ?
N4 C25 C26 110.8(2) . . ?
N4 C25 H25A 109.5 . . ?
N4 C25 H25B 109.5 . . ?
C26 C25 H25A 109.5 . . ?
C26 C25 H25B 109.5 . . ?
H25A C25 H25B 108.1 . . ?
N1 C12 C13 109.5(2) . . ?
N1 C12 H12A 109.8 . . ?
N1 C12 H12B 109.8 . . ?
C13 C12 H12A 109.8 . . ?
C13 C12 H12B 109.8 . . ?
H12A C12 H12B 108.2 . . ?
C4 C7 C8 109.2(3) . . ?
C4 C7 C9 112.4(3) . . ?
C4 C7 C10 109.1(3) . . ?
C9 C7 C8 108.8(3) . . ?
C9 C7 C10 107.8(3) . . ?
C10 C7 C8 109.5(3) . . ?
N4 C31 C32 109.4(2) . . ?
N4 C31 H31A 109.8 . . ?
N4 C31 H31B 109.8 . . ?
C32 C31 H31A 109.8 . . ?
C32 C31 H31B 109.8 . . ?
H31A C31 H31B 108.3 . . ?
C17 C16 H16 120.6 . . ?
C15 C16 C17 118.9(3) . . ?
C15 C16 H16 120.6 . . ?
C14 C15 H15 120.3 . . ?
C16 C15 C14 119.4(3) . . ?
C16 C15 H15 120.3 . . ?
C26 C27 H27 120.5 . . ?
C28 C27 C26 118.9(3) . . ?
C28 C27 H27 120.5 . . ?
N6 C36 H36 118.7 . . ?
N6 C36 C35 122.6(3) . . ?
C35 C36 H36 118.7 . . ?
C32 C33 H33 120.3 . . ?
C32 C33 C34 119.4(3) . . ?
C34 C33 H33 120.3 . . ?
N5 C30 H30 118.4 . . ?
N5 C30 C29 123.1(3) . . ?
C29 C30 H30 118.4 . . ?
N3 C23 H23 118.7 . . ?
N3 C23 C22 122.7(3) . . ?
C22 C23 H23 118.7 . . ?
N1 C18 C19 111.9(2) . . ?
N1 C18 H18A 109.2 . . ?
N1 C18 H18B 109.2 . . ?
C19 C18 H18A 109.2 . . ?
C19 C18 H18B 109.2 . . ?
H18A C18 H18B 107.9 . . ?
C19 C20 H20 120.6 . . ?
C21 C20 C19 118.8(3) . . ?
C21 C20 H20 120.6 . . ?
C36 C35 H35 120.6 . . ?
C36 C35 C34 118.8(3) . . ?
C34 C35 H35 120.6 . . ?
C30 C29 H29 120.9 . . ?
C30 C29 C28 118.2(3) . . ?
C28 C29 H29 120.9 . . ?
C23 C22 H22 120.7 . . ?
C21 C22 C23 118.5(3) . . ?
C21 C22 H22 120.7 . . ?
C33 C34 H34 120.6 . . ?
C35 C34 C33 118.9(3) . . ?
C35 C34 H34 120.6 . . ?
C27 C28 C29 119.3(3) . . ?
C27 C28 H28 120.3 . . ?
C29 C28 H28 120.3 . . ?
C7 C8 H8A 109.5 . . ?
C7 C8 H8B 109.5 . . ?
C7 C8 H8C 109.5 . . ?
H8A C8 H8B 109.5 . . ?
H8A C8 H8C 109.5 . . ?
H8B C8 H8C 109.5 . . ?
C7 C9 H9A 109.5 . . ?
C7 C9 H9B 109.5 . . ?
C7 C9 H9C 109.5 . . ?
H9A C9 H9B 109.5 . . ?
H9A C9 H9C 109.5 . . ?
H9B C9 H9C 109.5 . . ?
C20 C21 C22 119.5(3) . . ?
C20 C21 H21 120.3 . . ?
C22 C21 H21 120.3 . . ?
C7 C10 H10A 109.5 . . ?
C7 C10 H10B 109.5 . . ?
C7 C10 H10C 109.5 . . ?
H10A C10 H10B 109.5 . . ?
H10A C10 H10C 109.5 . . ?
H10B C10 H10C 109.5 . . ?
C37 C38 H38A 109.5 . . ?
C37 C38 H38B 109.5 . . ?
C37 C38 H38C 109.5 . . ?
H38A C38 H38B 109.5 . . ?
H38A C38 H38C 109.5 . . ?
H38B C38 H38C 109.5 . . ?
F3 C41 S1 111.8(2) . . ?
F1 C41 S1 111.7(2) . . ?
F1 C41 F3 106.7(3) . . ?
F1 C41 F2 107.4(3) . . ?
F2 C41 S1 111.7(2) . . ?
F2 C41 F3 107.2(3) . . ?
C39 C40 H40A 109.5 . . ?
C39 C40 H40B 109.5 . . ?
C39 C40 H40C 109.5 . . ?
H40A C40 H40B 109.5 . . ?
H40A C40 H40C 109.5 . . ?
H40B C40 H40C 109.5 . . ?
N7 C42 C43 179.5(6) . . ?
C42 C43 H43A 109.5 . . ?
C42 C43 H43B 109.5 . . ?
C42 C43 H43C 109.5 . . ?
H43A C43 H43B 109.5 . . ?
H43A C43 H43C 109.5 . . ?
H43B C43 H43C 109.5 . . ?

loop_
_geom_bond_atom_site_label_1
_geom_bond_atom_site_label_2
_geom_bond_distance
_geom_bond_site_symmetry_2
_geom_bond_publ_flag
Ni1 O1 2.0113(19) . ?
Ni1 O4 2.025(2) . ?
Ni1 O2 2.097(2) . ?
Ni1 N1 2.146(2) . ?
Ni1 N3 2.119(2) . ?
Ni1 N2 2.106(2) . ?
Co1 O1 2.002(2) . ?
Co1 O3 2.031(2) . ?
Co1 O5 2.104(2) . ?
Co1 N4 2.145(3) . ?
Co1 N5 2.136(2) . ?
Co1 N6 2.103(3) . ?
S1 O8 1.439(2) . ?
S1 O6 1.439(3) . ?
S1 O7 1.438(2) . ?
S1 C41 1.819(4) . ?
O1 C1 1.341(3) . ?
O4 C39 1.269(4) . ?
F3 C41 1.344(4) . ?
O3 C37 1.265(4) . ?
O2 C37 1.269(4) . ?
F1 C41 1.331(4) . ?
O5 C39 1.266(4) . ?
F2 C41 1.339(4) . ?
N1 C11 1.489(4) . ?
N1 C12 1.474(4) . ?
N1 C18 1.484(4) . ?
N3 C19 1.347(4) . ?
N3 C23 1.344(4) . ?
N2 C13 1.344(4) . ?
N2 C17 1.342(4) . ?
N4 C24 1.494(4) . ?
N4 C25 1.489(4) . ?
N4 C31 1.476(4) . ?
N5 C26 1.350(4) . ?
N5 C30 1.340(4) . ?
N6 C32 1.351(4) . ?
N6 C36 1.333(4) . ?
C37 C38 1.500(4) . ?
C32 C31 1.512(4) . ?
C32 C33 1.385(4) . ?
C39 C40 1.484(4) . ?
C5 H5 0.9500 . ?
C5 C6 1.392(4) . ?
C5 C4 1.397(5) . ?
C6 C1 1.409(4) . ?
C6 C24 1.504(4) . ?
C13 C14 1.395(4) . ?
C13 C12 1.507(4) . ?
C1 C2 1.397(4) . ?
C24 H24A 0.9900 . ?
C24 H24B 0.9900 . ?
C19 C18 1.510(4) . ?
C19 C20 1.386(4) . ?
C17 H17 0.9500 . ?
C17 C16 1.387(4) . ?
C4 C3 1.394(4) . ?
C4 C7 1.528(4) . ?
C3 H3 0.9500 . ?
C3 C2 1.394(4) . ?
C2 C11 1.508(4) . ?
C26 C25 1.506(4) . ?
C26 C27 1.386(4) . ?
C14 H14 0.9500 . ?
C14 C15 1.392(4) . ?
C11 H11A 0.9900 . ?
C11 H11B 0.9900 . ?
C25 H25A 0.9900 . ?
C25 H25B 0.9900 . ?
C12 H12A 0.9900 . ?
C12 H12B 0.9900 . ?
C7 C8 1.542(4) . ?
C7 C9 1.533(5) . ?
C7 C10 1.539(4) . ?
C31 H31A 0.9900 . ?
C31 H31B 0.9900 . ?
C16 H16 0.9500 . ?
C16 C15 1.378(5) . ?
C15 H15 0.9500 . ?
C27 H27 0.9500 . ?
C27 C28 1.385(5) . ?
C36 H36 0.9500 . ?
C36 C35 1.380(5) . ?
C33 H33 0.9500 . ?
C33 C34 1.386(5) . ?
C30 H30 0.9500 . ?
C30 C29 1.379(5) . ?
C23 H23 0.9500 . ?
C23 C22 1.387(5) . ?
C18 H18A 0.9900 . ?
C18 H18B 0.9900 . ?
C20 H20 0.9500 . ?
C20 C21 1.380(5) . ?
C35 H35 0.9500 . ?
C35 C34 1.385(5) . ?
C29 H29 0.9500 . ?
C29 C28 1.391(5) . ?
C22 H22 0.9500 . ?
C22 C21 1.382(5) . ?
C34 H34 0.9500 . ?
C28 H28 0.9500 . ?
C8 H8A 0.9800 . ?
C8 H8B 0.9800 . ?
C8 H8C 0.9800 . ?
C9 H9A 0.9800 . ?
C9 H9B 0.9800 . ?
C9 H9C 0.9800 . ?
C21 H21 0.9500 . ?
C10 H10A 0.9800 . ?
C10 H10B 0.9800 . ?
C10 H10C 0.9800 . ?
C38 H38A 0.9800 . ?
C38 H38B 0.9800 . ?
C38 H38C 0.9800 . ?
C40 H40A 0.9800 . ?
C40 H40B 0.9800 . ?
C40 H40C 0.9800 . ?
C42 N7 1.138(5) . ?
C42 C43 1.429(6) . ?
C43 H43A 0.9800 . ?
C43 H43B 0.9800 . ?
C43 H43C 0.9800 . ?

loop_
_geom_torsion_atom_site_label_1
_geom_torsion_atom_site_label_2
_geom_torsion_atom_site_label_3
_geom_torsion_atom_site_label_4
_geom_torsion
_geom_torsion_site_symmetry_1
_geom_torsion_site_symmetry_2
_geom_torsion_site_symmetry_3
_geom_torsion_site_symmetry_4
_geom_torsion_publ_flag
Ni1 O1 C1 C6 -131.7(2) . . . . ?
Ni1 O1 C1 C2 48.5(3) . . . . ?
Ni1 O4 C39 O5 1.2(5) . . . . ?
Ni1 O4 C39 C40 178.2(2) . . . . ?
Ni1 O2 C37 O3 10.6(5) . . . . ?
Ni1 O2 C37 C38 -170.6(2) . . . . ?
Ni1 N1 C11 C2 62.9(3) . . . . ?
Ni1 N1 C12 C13 -44.2(3) . . . . ?
Ni1 N1 C18 C19 -31.9(3) . . . . ?
Ni1 N3 C19 C18 -22.6(3) . . . . ?
Ni1 N3 C19 C20 158.9(2) . . . . ?
Ni1 N3 C23 C22 -158.0(2) . . . . ?
Ni1 N2 C13 C14 -175.4(2) . . . . ?
Ni1 N2 C13 C12 3.5(3) . . . . ?
Ni1 N2 C17 C16 175.1(2) . . . . ?
Co1 O1 C1 C6 50.1(3) . . . . ?
Co1 O1 C1 C2 -129.6(2) . . . . ?
Co1 O3 C37 O2 10.2(5) . . . . ?
Co1 O3 C37 C38 -168.7(2) . . . . ?
Co1 O5 C39 O4 25.5(5) . . . . ?
Co1 O5 C39 C40 -151.4(2) . . . . ?
Co1 N4 C24 C6 60.4(3) . . . . ?
Co1 N4 C25 C26 -33.0(3) . . . . ?
Co1 N4 C31 C32 -43.7(2) . . . . ?
Co1 N5 C26 C25 -20.2(3) . . . . ?
Co1 N5 C26 C27 161.2(2) . . . . ?
Co1 N5 C30 C29 -158.2(2) . . . . ?
Co1 N6 C32 C31 1.2(3) . . . . ?
Co1 N6 C32 C33 -177.1(2) . . . . ?
Co1 N6 C36 C35 175.8(2) . . . . ?
O1 C1 C2 C3 178.7(2) . . . . ?
O1 C1 C2 C11 -0.3(4) . . . . ?
O8 S1 C41 F3 177.4(2) . . . . ?
O8 S1 C41 F1 57.8(3) . . . . ?
O8 S1 C41 F2 -62.5(3) . . . . ?
N3 C19 C18 N1 37.2(3) . . . . ?
N3 C19 C20 C21 0.9(4) . . . . ?
N3 C23 C22 C21 1.6(5) . . . . ?
N2 C13 C14 C15 -0.6(4) . . . . ?
N2 C13 C12 N1 28.5(3) . . . . ?
N2 C17 C16 C15 0.3(4) . . . . ?
O6 S1 C41 F3 57.6(3) . . . . ?
O6 S1 C41 F1 -61.9(3) . . . . ?
O6 S1 C41 F2 177.7(2) . . . . ?
N5 C26 C25 N4 36.2(3) . . . . ?
N5 C26 C27 C28 -1.4(4) . . . . ?
N5 C30 C29 C28 0.0(5) . . . . ?
O7 S1 C41 F3 -63.4(3) . . . . ?
O7 S1 C41 F1 177.1(2) . . . . ?
O7 S1 C41 F2 56.7(3) . . . . ?
N6 C32 C31 N4 29.8(3) . . . . ?
N6 C32 C33 C34 1.3(4) . . . . ?
N6 C36 C35 C34 0.0(5) . . . . ?
C32 N6 C36 C35 0.6(4) . . . . ?
C32 C33 C34 C35 -0.7(4) . . . . ?
C5 C6 C1 O1 -178.2(2) . . . . ?
C5 C6 C1 C2 1.6(4) . . . . ?
C5 C6 C24 N4 117.1(3) . . . . ?
C5 C4 C3 C2 2.3(4) . . . . ?
C5 C4 C7 C8 59.0(4) . . . . ?
C5 C4 C7 C9 179.8(3) . . . . ?
C5 C4 C7 C10 -60.7(4) . . . . ?
C6 C5 C4 C3 -1.8(4) . . . . ?
C6 C5 C4 C7 177.5(3) . . . . ?
C6 C1 C2 C3 -1.1(4) . . . . ?
C6 C1 C2 C11 180.0(2) . . . . ?
C13 N2 C17 C16 -1.3(4) . . . . ?
C13 C14 C15 C16 -0.5(4) . . . . ?
C1 C6 C24 N4 -63.0(3) . . . . ?
C1 C2 C11 N1 -61.6(3) . . . . ?
C24 N4 C25 C26 89.2(3) . . . . ?
C24 N4 C31 C32 -163.8(2) . . . . ?
C24 C6 C1 O1 1.9(4) . . . . ?
C24 C6 C1 C2 -178.3(2) . . . . ?
C19 N3 C23 C22 -0.7(4) . . . . ?
C19 C20 C21 C22 0.0(4) . . . . ?
C17 N2 C13 C14 1.5(4) . . . . ?
C17 N2 C13 C12 -179.6(3) . . . . ?
C17 C16 C15 C14 0.6(4) . . . . ?
C4 C5 C6 C1 -0.1(4) . . . . ?
C4 C5 C6 C24 179.8(3) . . . . ?
C4 C3 C2 C1 -0.9(4) . . . . ?
C4 C3 C2 C11 178.0(3) . . . . ?
C3 C4 C7 C8 -121.7(3) . . . . ?
C3 C4 C7 C9 -0.9(4) . . . . ?
C3 C4 C7 C10 118.6(3) . . . . ?
C3 C2 C11 N1 119.5(3) . . . . ?
C26 N5 C30 C29 -0.5(4) . . . . ?
C26 C27 C28 C29 0.9(5) . . . . ?
C14 C13 C12 N1 -152.6(3) . . . . ?
C11 N1 C12 C13 -163.2(2) . . . . ?
C11 N1 C18 C19 89.3(3) . . . . ?
C25 N4 C24 C6 -60.6(3) . . . . ?
C25 N4 C31 C32 73.7(3) . . . . ?
C25 C26 C27 C28 -179.9(3) . . . . ?
C12 N1 C11 C2 178.8(2) . . . . ?
C12 N1 C18 C19 -146.9(2) . . . . ?
C12 C13 C14 C15 -179.4(3) . . . . ?
C7 C4 C3 C2 -177.0(3) . . . . ?
C31 N4 C24 C6 177.0(2) . . . . ?
C31 N4 C25 C26 -148.0(2) . . . . ?
C31 C32 C33 C34 -176.9(3) . . . . ?
C27 C26 C25 N4 -145.2(3) . . . . ?
C36 N6 C32 C31 177.1(3) . . . . ?
C36 N6 C32 C33 -1.3(4) . . . . ?
C36 C35 C34 C33 0.0(5) . . . . ?
C33 C32 C31 N4 -151.9(3) . . . . ?
C30 N5 C26 C25 179.8(2) . . . . ?
C30 N5 C26 C27 1.2(4) . . . . ?
C30 C29 C28 C27 -0.2(5) . . . . ?
C23 N3 C19 C18 177.9(2) . . . . ?
C23 N3 C19 C20 -0.5(4) . . . . ?
C23 C22 C21 C20 -1.2(5) . . . . ?
C18 N1 C11 C2 -57.0(3) . . . . ?
C18 N1 C12 C13 72.7(3) . . . . ?
C18 C19 C20 C21 -177.5(3) . . . . ?
C20 C19 C18 N1 -144.3(3) . . . . ?
